data_4348756
loop_
_publ_author_name
'Izod, Keith'
'Evans, Peter'
'Waddell, Paul G.'
'Probert, Michael R.'

_publ_section_title
;
 Remote Substituent Effects on the Structures and Stabilities of
 P&#x2550;E \p-Stabilized Diphosphatetrylenes
 (R<sub>2</sub>P)<sub>2</sub>E (E = Ge, Sn).
;
_journal_issue 20
_journal_name_full 'Inorganic chemistry'
_journal_page_first 10510
_journal_page_last 10522
_journal_paper_doi 10.1021/acs.inorgchem.6b01566
_journal_volume 55
_journal_year 2016
_chemical_formula_moiety 'C48 H68 P2'
_chemical_formula_sum 'C48 H68 P2'
_chemical_formula_weight 706.96
_space_group_crystal_system monoclinic
_space_group_IT_number 14
_space_group_name_Hall '-P 2ybc'
_space_group_name_H-M_alt 'P 1 21/c 1'
_atom_sites_solution_hydrogens geom
_atom_sites_solution_primary direct
_audit_creation_date 2015-03-14
_audit_creation_method
;
Olex2 1.2
(compiled 2015.01.26 svn.r3151 for OlexSys, GUI svn.r4998)
;
_cell_angle_alpha 90
_cell_angle_beta 99.2959(8)
_cell_angle_gamma 90
_cell_formula_units_Z 4
_cell_length_a 13.33377(10)
_cell_length_b 18.41362(15)
_cell_length_c 17.51452(14)
_cell_measurement_reflns_used 27240
_cell_measurement_temperature 150.0(2)
_cell_measurement_theta_max 66.8340
_cell_measurement_theta_min 3.3500
_cell_volume 4243.74(6)
_computing_cell_refinement
;
CrysAlisPro, Agilent Technologies,
Version 1.171.37.33 (release 27-03-2014 CrysAlis171 .NET)
(compiled Mar 27 2014,17:12:48)
;
_computing_data_collection
;
CrysAlisPro, Agilent Technologies,
Version 1.171.37.33 (release 27-03-2014 CrysAlis171 .NET)
(compiled Mar 27 2014,17:12:48)
;
_computing_data_reduction
;
CrysAlisPro, Agilent Technologies,
Version 1.171.37.33 (release 27-03-2014 CrysAlis171 .NET)
(compiled Mar 27 2014,17:12:48)
;
_computing_molecular_graphics 'Olex2 (Dolomanov et al., 2009)'
_computing_publication_material 'Olex2 (Dolomanov et al., 2009)'
_computing_structure_refinement 'XL (Sheldrick, 2008)'
_computing_structure_solution 'XT (Sheldrick, 2015)'
_diffrn_ambient_environment N~2~
_diffrn_ambient_temperature 150.0(2)
_diffrn_detector 'CCD plate'
_diffrn_detector_area_resol_mean 10.3968
_diffrn_detector_type Atlas
_diffrn_measured_fraction_theta_full 0.997
_diffrn_measured_fraction_theta_max 0.994
_diffrn_measurement_details
;
#__ type_ start__ end____ width___ exp.time_
  1 omega   15.00  110.00   1.0000    5.0000
omega____ theta____ kappa____ phi______ frames
    -       41.7155   38.0000   60.0000 95

#__ type_ start__ end____ width___ exp.time_
  2 omega  -30.00   63.00   1.0000    5.0000
omega____ theta____ kappa____ phi______ frames
    -       41.7155  -38.0000 -120.0000 93

#__ type_ start__ end____ width___ exp.time_
  3 omega  -21.00   80.00   1.0000    5.0000
omega____ theta____ kappa____ phi______ frames
    -       41.7155  -99.0000  150.0000 101

#__ type_ start__ end____ width___ exp.time_
  4 omega    9.00   39.00   1.0000   20.0000
omega____ theta____ kappa____ phi______ frames
    -       93.5000  -93.0000 -120.4251 30

#__ type_ start__ end____ width___ exp.time_
  5 omega   83.00  109.00   1.0000   20.0000
omega____ theta____ kappa____ phi______ frames
    -       93.5000  -93.0000  -80.8612 26

#__ type_ start__ end____ width___ exp.time_
  6 omega   66.00  107.00   1.0000   20.0000
omega____ theta____ kappa____ phi______ frames
    -       93.5000  -92.0000 -171.1087 41

#__ type_ start__ end____ width___ exp.time_
  7 omega   85.00  111.00   1.0000   20.0000
omega____ theta____ kappa____ phi______ frames
    -       93.5000  -92.0000   42.3170 26

#__ type_ start__ end____ width___ exp.time_
  8 omega   33.00  120.00   1.0000   20.0000
omega____ theta____ kappa____ phi______ frames
    -       93.5000   15.0000   30.0000 87

#__ type_ start__ end____ width___ exp.time_
  9 omega  143.00  177.00   1.0000   20.0000
omega____ theta____ kappa____ phi______ frames
    -       93.5000   15.0000   30.0000 34

#__ type_ start__ end____ width___ exp.time_
 10 omega   18.00   61.00   1.0000   20.0000
omega____ theta____ kappa____ phi______ frames
    -       93.5000  -30.0000   30.0000 43

#__ type_ start__ end____ width___ exp.time_
 11 omega   41.00  117.00   1.0000   20.0000
omega____ theta____ kappa____ phi______ frames
    -       93.5000  -61.0000    0.0000 76

#__ type_ start__ end____ width___ exp.time_
 12 omega   80.00  123.00   1.0000   20.0000
omega____ theta____ kappa____ phi______ frames
    -       93.5000  -61.0000   90.0000 43

#__ type_ start__ end____ width___ exp.time_
 13 omega   41.00   76.00   1.0000   20.0000
omega____ theta____ kappa____ phi______ frames
    -       93.5000  -45.0000  120.0000 35

#__ type_ start__ end____ width___ exp.time_
 14 omega   49.00   75.00   1.0000   20.0000
omega____ theta____ kappa____ phi______ frames
    -       93.5000  -45.0000   30.0000 26

#__ type_ start__ end____ width___ exp.time_
 15 omega   42.00   69.00   1.0000   20.0000
omega____ theta____ kappa____ phi______ frames
    -       93.5000  -30.0000 -150.0000 27

#__ type_ start__ end____ width___ exp.time_
 16 omega   17.00   51.00   1.0000   20.0000
omega____ theta____ kappa____ phi______ frames
    -       93.5000  -30.0000  120.0000 34

#__ type_ start__ end____ width___ exp.time_
 17 omega   21.00   48.00   1.0000   20.0000
omega____ theta____ kappa____ phi______ frames
    -       93.5000  -30.0000  150.0000 27

#__ type_ start__ end____ width___ exp.time_
 18 omega    9.00   83.00   1.0000   20.0000
omega____ theta____ kappa____ phi______ frames
    -       93.5000  -94.0000  150.0000 74

#__ type_ start__ end____ width___ exp.time_
 19 omega   65.00  122.00   1.0000   20.0000
omega____ theta____ kappa____ phi______ frames
    -       93.5000   30.0000   60.0000 57

#__ type_ start__ end____ width___ exp.time_
 20 omega  135.00  171.00   1.0000   20.0000
omega____ theta____ kappa____ phi______ frames
    -       93.5000   30.0000   60.0000 36

#__ type_ start__ end____ width___ exp.time_
 21 omega   19.00   63.00   1.0000   20.0000
omega____ theta____ kappa____ phi______ frames
    -       93.5000  -61.0000 -120.0000 44

#__ type_ start__ end____ width___ exp.time_
 22 omega   74.00  109.00   1.0000   20.0000
omega____ theta____ kappa____ phi______ frames
    -       93.5000  -61.0000 -120.0000 35

#__ type_ start__ end____ width___ exp.time_
 23 omega   42.00   69.00   1.0000   20.0000
omega____ theta____ kappa____ phi______ frames
    -       93.5000  -45.0000  -90.0000 27

#__ type_ start__ end____ width___ exp.time_
 24 omega   31.00   57.00   1.0000   20.0000
omega____ theta____ kappa____ phi______ frames
    -       93.5000  -61.0000   90.0000 26

#__ type_ start__ end____ width___ exp.time_
 25 omega   88.00  113.00   1.0000   20.0000
omega____ theta____ kappa____ phi______ frames
    -       93.5000  -93.0000 -120.4251 25

#__ type_ start__ end____ width___ exp.time_
 26 omega   73.00  127.00   1.0000   20.0000
omega____ theta____ kappa____ phi______ frames
    -       93.5000  125.0000   90.0000 54

#__ type_ start__ end____ width___ exp.time_
 27 omega   16.00  126.00   1.0000   20.0000
omega____ theta____ kappa____ phi______ frames
    -       93.5000  -77.0000 -120.0000 110

#__ type_ start__ end____ width___ exp.time_
 28 omega   39.00   71.00   1.0000   20.0000
omega____ theta____ kappa____ phi______ frames
    -       93.5000   15.0000 -180.0000 32

#__ type_ start__ end____ width___ exp.time_
 29 omega   94.00  120.00   1.0000   20.0000
omega____ theta____ kappa____ phi______ frames
    -       93.5000   15.0000 -180.0000 26

#__ type_ start__ end____ width___ exp.time_
 30 omega  124.00  152.00   1.0000   20.0000
omega____ theta____ kappa____ phi______ frames
    -       93.5000   15.0000 -180.0000 28

#__ type_ start__ end____ width___ exp.time_
 31 omega    9.00  115.00   1.0000   20.0000
omega____ theta____ kappa____ phi______ frames
    -       93.5000  -93.0000    8.4925 106

#__ type_ start__ end____ width___ exp.time_
 32 omega   66.00   97.00   1.0000   20.0000
omega____ theta____ kappa____ phi______ frames
    -       93.5000   45.0000   90.0000 31

#__ type_ start__ end____ width___ exp.time_
 33 omega  108.00  134.00   1.0000   20.0000
omega____ theta____ kappa____ phi______ frames
    -       93.5000   45.0000   90.0000 26

#__ type_ start__ end____ width___ exp.time_
 34 omega   20.00   82.00   1.0000   20.0000
omega____ theta____ kappa____ phi______ frames
    -       93.5000  -77.0000 -150.0000 62

#__ type_ start__ end____ width___ exp.time_
 35 omega   62.00   88.00   1.0000   20.0000
omega____ theta____ kappa____ phi______ frames
    -       93.5000  -77.0000    0.0000 26

#__ type_ start__ end____ width___ exp.time_
 36 omega   89.00  114.00   1.0000   20.0000
omega____ theta____ kappa____ phi______ frames
    -       93.5000  -77.0000    0.0000 25

#__ type_ start__ end____ width___ exp.time_
 37 omega   50.00   76.00   1.0000   20.0000
omega____ theta____ kappa____ phi______ frames
    -       93.5000  -45.0000 -120.0000 26

#__ type_ start__ end____ width___ exp.time_
 38 omega   48.00   74.00   1.0000   20.0000
omega____ theta____ kappa____ phi______ frames
    -       93.5000  -94.0000  120.0000 26

#__ type_ start__ end____ width___ exp.time_
 39 omega   84.00  132.00   1.0000   20.0000
omega____ theta____ kappa____ phi______ frames
    -       93.5000  -93.0000  115.5669 48

#__ type_ start__ end____ width___ exp.time_
 40 omega -116.00  -12.00   1.0000    5.0000
omega____ theta____ kappa____ phi______ frames
    -      -41.7155  -57.0000 -120.0000 104

#__ type_ start__ end____ width___ exp.time_
 41 omega -120.00   -8.00   1.0000    5.0000
omega____ theta____ kappa____ phi______ frames
    -      -41.7155  -77.0000    0.0000 112

#__ type_ start__ end____ width___ exp.time_
 42 omega  -99.00  -18.00   1.0000    5.0000
omega____ theta____ kappa____ phi______ frames
    -      -41.7155  125.0000    0.0000 81

#__ type_ start__ end____ width___ exp.time_
 43 omega    8.00   99.00   1.0000    5.0000
omega____ theta____ kappa____ phi______ frames
    -       41.7155   77.0000 -120.0000 91

#__ type_ start__ end____ width___ exp.time_
 44 omega    8.00  120.00   1.0000    5.0000
omega____ theta____ kappa____ phi______ frames
    -       41.7155   77.0000  150.0000 112
;
_diffrn_measurement_device 'four-circle diffractometer'
_diffrn_measurement_device_type 'Xcalibur, Atlas, Gemini ultra'
_diffrn_measurement_method '\w scans'
_diffrn_orient_matrix_UB_11 0.0066376000
_diffrn_orient_matrix_UB_12 0.0799514000
_diffrn_orient_matrix_UB_13 -0.0246844000
_diffrn_orient_matrix_UB_21 -0.0476920000
_diffrn_orient_matrix_UB_22 0.0240763000
_diffrn_orient_matrix_UB_23 0.0703892000
_diffrn_orient_matrix_UB_31 0.1067026000
_diffrn_orient_matrix_UB_32 0.0057430000
_diffrn_orient_matrix_UB_33 0.0487262000
_diffrn_radiation_monochromator mirror
_diffrn_radiation_probe x-ray
_diffrn_radiation_type CuK\a
_diffrn_radiation_wavelength 1.54184
_diffrn_reflns_av_R_equivalents 0.0446
_diffrn_reflns_av_unetI/netI 0.0237
_diffrn_reflns_Laue_measured_fraction_full 0.997
_diffrn_reflns_Laue_measured_fraction_max 0.994
_diffrn_reflns_limit_h_max 15
_diffrn_reflns_limit_h_min -13
_diffrn_reflns_limit_k_max 21
_diffrn_reflns_limit_k_min -21
_diffrn_reflns_limit_l_max 20
_diffrn_reflns_limit_l_min -20
_diffrn_reflns_number 57954
_diffrn_reflns_point_group_measured_fraction_full 0.997
_diffrn_reflns_point_group_measured_fraction_max 0.994
_diffrn_reflns_theta_full 66.500
_diffrn_reflns_theta_max 66.975
_diffrn_reflns_theta_min 3.359
_diffrn_source 'sealed X-ray tube'
_diffrn_source_type 'Enhance Ultra (Cu) X-ray Source'
_exptl_absorpt_coefficient_mu 1.142
_exptl_absorpt_correction_T_max 0.935
_exptl_absorpt_correction_T_min 0.837
_exptl_absorpt_correction_type analytical
_exptl_absorpt_process_details
;
CrysAlisPro, Agilent Technologies,
Version 1.171.37.33 (release 27-03-2014 CrysAlis171 .NET)
(compiled Mar 27 2014,17:12:48)
Analytical numeric absorption correction using a multifaceted crystal
			model based on expressions derived by R.C. Clark & J.S. Reid.
(Clark, R. C. & Reid, J. S. (1995). Acta Cryst. A51, 887-897)
Empirical absorption correction using spherical harmonics,
 implemented in SCALE3 ABSPACK scaling algorithm.
;
_exptl_crystal_colour colourless
_exptl_crystal_colour_primary colourless
_exptl_crystal_density_diffrn 1.107
_exptl_crystal_description block
_exptl_crystal_F_000 1544
_exptl_crystal_size_max 0.23
_exptl_crystal_size_mid 0.12
_exptl_crystal_size_min 0.07
_refine_diff_density_max 0.239
_refine_diff_density_min -0.260
_refine_diff_density_rms 0.039
_refine_ls_extinction_method none
_refine_ls_goodness_of_fit_ref 1.031
_refine_ls_hydrogen_treatment constr
_refine_ls_matrix_type full
_refine_ls_number_parameters 475
_refine_ls_number_reflns 7512
_refine_ls_number_restraints 2
_refine_ls_restrained_S_all 1.031
_refine_ls_R_factor_all 0.0471
_refine_ls_R_factor_gt 0.0378
_refine_ls_shift/su_max 0.001
_refine_ls_shift/su_mean 0.000
_refine_ls_structure_factor_coef Fsqd
_refine_ls_weighting_details 'w=1/[\s^2^(Fo^2^)+(0.0450P)^2^+1.4196P] where P=(Fo^2^+2Fc^2^)/3'
_refine_ls_weighting_scheme calc
_refine_ls_wR_factor_gt 0.0859
_refine_ls_wR_factor_ref 0.0909
_reflns_Friedel_coverage 0.000
_reflns_number_gt 6334
_reflns_number_total 7512
_reflns_threshold_expression 'I > 2\s(I)'
_cod_data_source_file ic6b01566_si_002.cif
_cod_data_source_block 10_kji150005_fa_2
_cod_original_cell_volume 4243.75(6)
_cod_database_code 4348756
_shelxl_version_number 2014/6
_chemical_oxdiff_formula 'C48 H68 P2'
_shelx_space_group_comment
;
The symmetry employed for this shelxl refinement is uniquely defined
by the following loop, which should always be used as a source of
symmetry information in preference to the above space-group names.
They are only intended as comments.
;
_reflns_odcompleteness_completeness 99.25
_reflns_odcompleteness_iscentric 1
_reflns_odcompleteness_theta 66.97
_olex2_refinement_description
;
1. Fixed Uiso
 At 1.2 times of:
  All C(H) groups, All C(H,H) groups
 At 1.5 times of:
  All C(H,H,H) groups
2. Restrained distances
 C12B-C10 \\sim C12A-C10
 with sigma of 0.02
 C11B-C10 \\sim C11A-C10
 with sigma of 0.02
3. Uiso/Uaniso restraints and constraints
Uanis(C12A) = Uanis(C12B)
Uanis(C11A) = Uanis(C11B)
4. Others
 Fixed Sof: H10(0.51277) H10A(0.48723) C11A(0.51277) H11A(0.51277)
 H11B(0.51277) H11C(0.51277) C12A(0.51277) H12A(0.51277) H12B(0.51277)
 H12C(0.51277) C11B(0.48723) H11D(0.48723) H11E(0.48723) H11F(0.48723)
 C12B(0.48723) H12D(0.48723) H12E(0.48723) H12F(0.48723)
5.a Ternary CH refined with riding coordinates:
 C7(H7), C10(H10), C10(H10A), C19(H19), C22(H22), C31(H31), C34(H34), C43(H43),
  C46(H46)
5.b Aromatic/amide H refined with riding coordinates:
 C3(H3), C4(H4), C5(H5), C15(H15), C16(H16), C17(H17), C27(H27), C28(H28),
 C29(H29), C39(H39), C40(H40), C41(H41)
5.c Idealised Me refined as rotating group:
 C8(H8A,H8B,H8C), C9(H9A,H9B,H9C), C20(H20A,H20B,H20C), C21(H21A,H21B,H21C),
 C23(H23A,H23B,H23C), C24(H24A,H24B,H24C), C32(H32A,H32B,H32C), C33(H33A,H33B,
 H33C), C35(H35A,H35B,H35C), C36(H36A,H36B,H36C), C44(H44A,H44B,H44C), C45(H45A,
 H45B,H45C), C47(H47A,H47B,H47C), C48(H48A,H48B,H48C), C11A(H11A,H11B,H11C),
 C12A(H12A,H12B,H12C), C11B(H11D,H11E,H11F), C12B(H12D,H12E,H12F)
;
_olex2_submission_special_instructions 'No special instructions were received'

loop_
_space_group_symop_operation_xyz
'x, y, z'
'-x, y+1/2, -z+1/2'
'-x, -y, -z'
'x, -y-1/2, z-1/2'

loop_
_atom_site_label
_atom_site_type_symbol
_atom_site_fract_x
_atom_site_fract_y
_atom_site_fract_z
_atom_site_U_iso_or_equiv
_atom_site_adp_type
_atom_site_occupancy
_atom_site_site_symmetry_order
_atom_site_calc_flag
_atom_site_refinement_flags_posn
_atom_site_refinement_flags_occupancy
_atom_site_disorder_assembly
_atom_site_disorder_group
P1 P 0.23404(3) 0.51094(2) 0.79401(2) 0.01948(9) Uani 1 1 d . . . .
P2 P 0.28195(3) 0.44293(2) 0.70126(2) 0.01818(9) Uani 1 1 d . . . .
C1 C 0.23245(10) 0.60913(8) 0.76548(8) 0.0218(3) Uani 1 1 d . . . .
C2 C 0.24944(11) 0.64291(8) 0.69540(9) 0.0233(3) Uani 1 1 d . . . .
C3 C 0.25286(12) 0.71878(8) 0.69222(10) 0.0311(4) Uani 1 1 d . . . .
H3 H 0.2629 0.7414 0.6453 0.037 Uiso 1 1 calc R . . .
C4 C 0.24218(12) 0.76187(9) 0.75447(10) 0.0353(4) Uani 1 1 d . . . .
H4 H 0.2455 0.8132 0.7506 0.042 Uiso 1 1 calc R . . .
C5 C 0.22657(12) 0.72958(9) 0.82255(10) 0.0321(4) Uani 1 1 d . . . .
H5 H 0.2195 0.7593 0.8657 0.039 Uiso 1 1 calc R . . .
C6 C 0.22088(11) 0.65443(8) 0.82958(9) 0.0251(3) Uani 1 1 d . . . .
C7 C 0.26583(12) 0.60457(8) 0.62087(8) 0.0267(3) Uani 1 1 d . . . .
H7 H 0.2578 0.5512 0.6286 0.032 Uiso 1 1 calc R . . .
C8 C 0.37277(13) 0.61737(9) 0.60167(9) 0.0328(4) Uani 1 1 d . . . .
H8A H 0.3806 0.6687 0.5892 0.049 Uiso 1 1 calc GR . . .
H8B H 0.3824 0.5874 0.5572 0.049 Uiso 1 1 calc GR . . .
H8C H 0.4236 0.6042 0.6464 0.049 Uiso 1 1 calc GR . . .
C9 C 0.18863(13) 0.62717(10) 0.55001(9) 0.0372(4) Uani 1 1 d . . . .
H9A H 0.1196 0.6177 0.5600 0.056 Uiso 1 1 calc GR . . .
H9B H 0.2008 0.5992 0.5048 0.056 Uiso 1 1 calc GR . . .
H9C H 0.1963 0.6791 0.5400 0.056 Uiso 1 1 calc GR . . .
C10 C 0.20126(12) 0.62518(9) 0.90733(9) 0.0302(3) Uani 1 1 d D . . .
H10 H 0.2082 0.5712 0.9050 0.036 Uiso 0.5128 1 calc R P A 1
H10A H 0.1913 0.5715 0.9023 0.036 Uiso 0.4872 1 calc R P B 2
C13 C 0.09715(11) 0.48602(8) 0.79177(8) 0.0215(3) Uani 1 1 d . . . .
C14 C 0.07868(11) 0.44167(8) 0.85450(8) 0.0263(3) Uani 1 1 d . . . .
C15 C -0.02083(12) 0.43349(10) 0.86860(9) 0.0352(4) Uani 1 1 d . . . .
H15 H -0.0332 0.4041 0.9107 0.042 Uiso 1 1 calc R . . .
C16 C -0.10154(12) 0.46686(10) 0.82301(10) 0.0374(4) Uani 1 1 d . . . .
H16 H -0.1683 0.4623 0.8348 0.045 Uiso 1 1 calc R . . .
C17 C -0.08417(12) 0.50700(9) 0.75997(9) 0.0314(4) Uani 1 1 d . . . .
H17 H -0.1401 0.5288 0.7276 0.038 Uiso 1 1 calc R . . .
C18 C 0.01347(11) 0.51637(8) 0.74245(8) 0.0239(3) Uani 1 1 d . . . .
C19 C 0.16085(12) 0.40048(9) 0.90771(9) 0.0310(4) Uani 1 1 d . . . .
H19 H 0.2267 0.4085 0.8886 0.037 Uiso 1 1 calc R . . .
C20 C 0.17331(15) 0.42819(11) 0.99120(10) 0.0437(4) Uani 1 1 d . . . .
H20A H 0.1916 0.4798 0.9925 0.066 Uiso 1 1 calc GR . . .
H20B H 0.2271 0.4006 1.0234 0.066 Uiso 1 1 calc GR . . .
H20C H 0.1092 0.4220 1.0111 0.066 Uiso 1 1 calc GR . . .
C21 C 0.13937(14) 0.31876(9) 0.90490(10) 0.0390(4) Uani 1 1 d . . . .
H21A H 0.0764 0.3091 0.9252 0.058 Uiso 1 1 calc GR . . .
H21B H 0.1958 0.2931 0.9364 0.058 Uiso 1 1 calc GR . . .
H21C H 0.1321 0.3018 0.8513 0.058 Uiso 1 1 calc GR . . .
C22 C 0.02139(11) 0.55827(8) 0.66887(8) 0.0245(3) Uani 1 1 d . . . .
H22 H 0.0938 0.5565 0.6605 0.029 Uiso 1 1 calc R . . .
C23 C -0.04451(12) 0.52378(9) 0.59803(9) 0.0320(4) Uani 1 1 d . . . .
H23A H -0.0262 0.4725 0.5945 0.048 Uiso 1 1 calc GR . . .
H23B H -0.0330 0.5492 0.5511 0.048 Uiso 1 1 calc GR . . .
H23C H -0.1164 0.5276 0.6034 0.048 Uiso 1 1 calc GR . . .
C24 C -0.00820(12) 0.63827(9) 0.67571(10) 0.0322(4) Uani 1 1 d . . . .
H24A H -0.0799 0.6415 0.6818 0.048 Uiso 1 1 calc GR . . .
H24B H 0.0022 0.6644 0.6289 0.048 Uiso 1 1 calc GR . . .
H24C H 0.0342 0.6600 0.7209 0.048 Uiso 1 1 calc GR . . .
C25 C 0.42152(10) 0.45512(7) 0.69907(8) 0.0207(3) Uani 1 1 d . . . .
C26 C 0.49577(11) 0.49740(8) 0.74672(9) 0.0236(3) Uani 1 1 d . . . .
C27 C 0.59319(12) 0.50232(9) 0.72703(10) 0.0315(4) Uani 1 1 d . . . .
H27 H 0.6427 0.5313 0.7582 0.038 Uiso 1 1 calc R . . .
C28 C 0.61984(12) 0.46686(10) 0.66425(10) 0.0376(4) Uani 1 1 d . . . .
H28 H 0.6867 0.4712 0.6526 0.045 Uiso 1 1 calc R . . .
C29 C 0.54855(12) 0.42500(9) 0.61838(10) 0.0338(4) Uani 1 1 d . . . .
H29 H 0.5672 0.3999 0.5754 0.041 Uiso 1 1 calc R . . .
C30 C 0.44940(11) 0.41879(8) 0.63376(8) 0.0254(3) Uani 1 1 d . . . .
C31 C 0.48227(11) 0.53834(8) 0.82049(9) 0.0279(3) Uani 1 1 d . . . .
H31 H 0.4123 0.5280 0.8313 0.033 Uiso 1 1 calc R . . .
C32 C 0.49293(13) 0.62081(9) 0.81278(10) 0.0355(4) Uani 1 1 d . . . .
H32A H 0.5612 0.6324 0.8025 0.053 Uiso 1 1 calc GR . . .
H32B H 0.4821 0.6443 0.8610 0.053 Uiso 1 1 calc GR . . .
H32C H 0.4423 0.6384 0.7700 0.053 Uiso 1 1 calc GR . . .
C33 C 0.55866(14) 0.51322(10) 0.89106(10) 0.0384(4) Uani 1 1 d . . . .
H33A H 0.5547 0.4603 0.8962 0.058 Uiso 1 1 calc GR . . .
H33B H 0.5423 0.5364 0.9379 0.058 Uiso 1 1 calc GR . . .
H33C H 0.6276 0.5269 0.8840 0.058 Uiso 1 1 calc GR . . .
C34 C 0.37810(12) 0.37016(9) 0.57935(9) 0.0292(3) Uani 1 1 d . . . .
H34 H 0.3094 0.3741 0.5950 0.035 Uiso 1 1 calc R . . .
C35 C 0.41014(16) 0.29060(10) 0.58879(11) 0.0470(5) Uani 1 1 d . . . .
H35A H 0.4774 0.2845 0.5738 0.070 Uiso 1 1 calc GR . . .
H35B H 0.3607 0.2602 0.5557 0.070 Uiso 1 1 calc GR . . .
H35C H 0.4129 0.2760 0.6429 0.070 Uiso 1 1 calc GR . . .
C36 C 0.36708(15) 0.39496(12) 0.49524(10) 0.0462(5) Uani 1 1 d . . . .
H36A H 0.3444 0.4456 0.4913 0.069 Uiso 1 1 calc GR . . .
H36B H 0.3170 0.3643 0.4631 0.069 Uiso 1 1 calc GR . . .
H36C H 0.4328 0.3908 0.4774 0.069 Uiso 1 1 calc GR . . .
C37 C 0.26945(10) 0.34864(7) 0.73797(8) 0.0198(3) Uani 1 1 d . . . .
C38 C 0.18576(11) 0.30897(8) 0.69796(8) 0.0228(3) Uani 1 1 d . . . .
C39 C 0.18186(12) 0.23407(8) 0.70846(9) 0.0295(3) Uani 1 1 d . . . .
H39 H 0.1265 0.2074 0.6810 0.035 Uiso 1 1 calc R . . .
C40 C 0.25633(12) 0.19778(8) 0.75770(10) 0.0328(4) Uani 1 1 d . . . .
H40 H 0.2535 0.1465 0.7628 0.039 Uiso 1 1 calc R . . .
C41 C 0.33477(12) 0.23660(8) 0.79930(9) 0.0300(3) Uani 1 1 d . . . .
H41 H 0.3849 0.2117 0.8344 0.036 Uiso 1 1 calc R . . .
C42 C 0.34273(11) 0.31175(8) 0.79126(8) 0.0226(3) Uani 1 1 d . . . .
C43 C 0.09791(11) 0.34335(8) 0.64427(9) 0.0273(3) Uani 1 1 d . . . .
H43 H 0.1102 0.3969 0.6434 0.033 Uiso 1 1 calc R . . .
C44 C 0.09097(14) 0.31469(10) 0.56134(9) 0.0390(4) Uani 1 1 d . . . .
H44A H 0.1535 0.3268 0.5415 0.059 Uiso 1 1 calc GR . . .
H44B H 0.0328 0.3371 0.5284 0.059 Uiso 1 1 calc GR . . .
H44C H 0.0822 0.2618 0.5612 0.059 Uiso 1 1 calc GR . . .
C45 C -0.00239(12) 0.33079(9) 0.67433(10) 0.0322(4) Uani 1 1 d . . . .
H45A H -0.0144 0.2785 0.6782 0.048 Uiso 1 1 calc GR . . .
H45B H -0.0582 0.3528 0.6385 0.048 Uiso 1 1 calc GR . . .
H45C H 0.0013 0.3531 0.7255 0.048 Uiso 1 1 calc GR . . .
C46 C 0.43159(11) 0.34863(8) 0.84119(8) 0.0262(3) Uani 1 1 d . . . .
H46 H 0.4243 0.4023 0.8333 0.031 Uiso 1 1 calc R . . .
C47 C 0.43361(13) 0.33237(10) 0.92756(9) 0.0369(4) Uani 1 1 d . . . .
H47A H 0.3677 0.3450 0.9420 0.055 Uiso 1 1 calc GR . . .
H47B H 0.4872 0.3612 0.9585 0.055 Uiso 1 1 calc GR . . .
H47C H 0.4472 0.2806 0.9373 0.055 Uiso 1 1 calc GR . . .
C48 C 0.53268(12) 0.32498(9) 0.81757(9) 0.0313(4) Uani 1 1 d . . . .
H48A H 0.5400 0.2722 0.8230 0.047 Uiso 1 1 calc GR . . .
H48B H 0.5891 0.3489 0.8510 0.047 Uiso 1 1 calc GR . . .
H48C H 0.5335 0.3387 0.7636 0.047 Uiso 1 1 calc GR . . .
C11A C 0.0927(7) 0.6403(8) 0.9200(10) 0.0408(18) Uani 0.5128 1 d D P C 1
H11A H 0.0819 0.6928 0.9220 0.061 Uiso 0.5128 1 calc GR P C 1
H11B H 0.0816 0.6183 0.9689 0.061 Uiso 0.5128 1 calc GR P C 1
H11C H 0.0449 0.6194 0.8773 0.061 Uiso 0.5128 1 calc GR P C 1
C12A C 0.283(2) 0.651(2) 0.9731(17) 0.058(3) Uani 0.5128 1 d D P C 1
H12A H 0.3501 0.6404 0.9606 0.087 Uiso 0.5128 1 calc GR P C 1
H12B H 0.2742 0.6261 1.0211 0.087 Uiso 0.5128 1 calc GR P C 1
H12C H 0.2758 0.7036 0.9800 0.087 Uiso 0.5128 1 calc GR P C 1
C11B C 0.1057(8) 0.6580(8) 0.9314(11) 0.0408(18) Uani 0.4872 1 d D P C 2
H11D H 0.1151 0.7104 0.9392 0.061 Uiso 0.4872 1 calc GR P C 2
H11E H 0.0934 0.6354 0.9797 0.061 Uiso 0.4872 1 calc GR P C 2
H11F H 0.0473 0.6491 0.8907 0.061 Uiso 0.4872 1 calc GR P C 2
C12B C 0.290(2) 0.639(2) 0.9720(18) 0.058(3) Uani 0.4872 1 d D P C 2
H12D H 0.3490 0.6113 0.9624 0.087 Uiso 0.4872 1 calc GR P C 2
H12E H 0.2708 0.6241 1.0215 0.087 Uiso 0.4872 1 calc GR P C 2
H12F H 0.3061 0.6911 0.9740 0.087 Uiso 0.4872 1 calc GR P C 2

loop_
_atom_site_aniso_label
_atom_site_aniso_U_11
_atom_site_aniso_U_22
_atom_site_aniso_U_33
_atom_site_aniso_U_23
_atom_site_aniso_U_13
_atom_site_aniso_U_12
P1 0.01881(19) 0.02038(18) 0.01933(17) -0.00044(13) 0.00335(14) 0.00082(13)
P2 0.01841(18) 0.01781(18) 0.01837(17) 0.00021(13) 0.00315(14) -0.00028(13)
C1 0.0158(7) 0.0214(7) 0.0273(7) -0.0013(6) 0.0003(6) 0.0006(5)
C2 0.0181(7) 0.0227(7) 0.0289(8) 0.0008(6) 0.0030(6) 0.0001(5)
C3 0.0278(8) 0.0249(8) 0.0416(9) 0.0041(7) 0.0090(7) -0.0008(6)
C4 0.0341(9) 0.0201(8) 0.0536(11) -0.0020(7) 0.0126(8) 0.0000(6)
C5 0.0280(8) 0.0273(8) 0.0414(9) -0.0098(7) 0.0062(7) 0.0002(6)
C6 0.0178(7) 0.0270(8) 0.0294(8) -0.0036(6) 0.0005(6) 0.0024(6)
C7 0.0318(9) 0.0228(7) 0.0263(7) 0.0041(6) 0.0067(6) -0.0016(6)
C8 0.0356(9) 0.0335(9) 0.0315(8) 0.0037(7) 0.0119(7) 0.0013(7)
C9 0.0379(10) 0.0437(10) 0.0291(8) 0.0089(7) 0.0024(7) -0.0052(8)
C10 0.0339(9) 0.0316(8) 0.0242(8) -0.0048(6) 0.0022(7) 0.0085(7)
C13 0.0212(7) 0.0242(7) 0.0200(7) -0.0031(6) 0.0057(6) -0.0007(6)
C14 0.0257(8) 0.0314(8) 0.0229(7) 0.0000(6) 0.0069(6) -0.0014(6)
C15 0.0300(9) 0.0485(10) 0.0295(8) 0.0062(7) 0.0121(7) -0.0025(7)
C16 0.0220(8) 0.0551(11) 0.0372(9) 0.0035(8) 0.0113(7) -0.0009(7)
C17 0.0214(8) 0.0413(9) 0.0313(8) 0.0012(7) 0.0038(7) 0.0029(7)
C18 0.0229(8) 0.0266(8) 0.0223(7) -0.0033(6) 0.0042(6) 0.0003(6)
C19 0.0276(8) 0.0388(9) 0.0274(8) 0.0090(7) 0.0067(7) -0.0004(7)
C20 0.0458(11) 0.0546(12) 0.0287(9) 0.0057(8) -0.0003(8) -0.0018(9)
C21 0.0418(10) 0.0390(10) 0.0378(9) 0.0118(8) 0.0116(8) 0.0007(8)
C22 0.0208(7) 0.0274(8) 0.0245(7) 0.0009(6) 0.0015(6) 0.0021(6)
C23 0.0322(9) 0.0360(9) 0.0262(8) 0.0007(7) -0.0001(7) 0.0005(7)
C24 0.0301(9) 0.0315(9) 0.0342(8) 0.0002(7) 0.0026(7) 0.0057(7)
C25 0.0201(7) 0.0205(7) 0.0219(7) 0.0043(6) 0.0042(6) 0.0006(5)
C26 0.0192(7) 0.0243(7) 0.0265(7) 0.0030(6) 0.0014(6) -0.0010(6)
C27 0.0226(8) 0.0359(9) 0.0355(9) 0.0001(7) 0.0035(7) -0.0048(6)
C28 0.0227(8) 0.0513(11) 0.0413(9) 0.0020(8) 0.0131(7) -0.0041(7)
C29 0.0303(9) 0.0422(9) 0.0319(8) -0.0013(7) 0.0139(7) 0.0007(7)
C30 0.0272(8) 0.0260(8) 0.0242(7) 0.0031(6) 0.0076(6) 0.0006(6)
C31 0.0214(8) 0.0314(8) 0.0301(8) -0.0050(6) 0.0023(6) -0.0043(6)
C32 0.0295(9) 0.0312(9) 0.0447(10) -0.0087(7) 0.0024(7) -0.0045(7)
C33 0.0361(10) 0.0439(10) 0.0319(9) -0.0046(8) -0.0047(8) -0.0047(8)
C34 0.0322(9) 0.0332(8) 0.0247(8) -0.0061(6) 0.0116(7) -0.0028(7)
C35 0.0633(13) 0.0339(10) 0.0442(10) -0.0128(8) 0.0101(9) 0.0008(9)
C36 0.0478(11) 0.0621(12) 0.0284(9) 0.0000(8) 0.0056(8) -0.0100(9)
C37 0.0215(7) 0.0197(7) 0.0197(7) 0.0004(5) 0.0077(6) 0.0011(5)
C38 0.0237(7) 0.0224(7) 0.0235(7) -0.0002(6) 0.0079(6) -0.0017(6)
C39 0.0290(8) 0.0239(8) 0.0367(8) -0.0013(6) 0.0087(7) -0.0049(6)
C40 0.0336(9) 0.0191(7) 0.0479(10) 0.0058(7) 0.0136(8) 0.0005(6)
C41 0.0275(8) 0.0277(8) 0.0360(8) 0.0108(7) 0.0088(7) 0.0066(6)
C42 0.0222(7) 0.0250(7) 0.0218(7) 0.0028(6) 0.0072(6) 0.0019(6)
C43 0.0250(8) 0.0247(8) 0.0303(8) 0.0014(6) -0.0013(6) -0.0061(6)
C44 0.0360(10) 0.0512(11) 0.0282(8) 0.0012(8) -0.0001(7) -0.0110(8)
C45 0.0242(8) 0.0312(8) 0.0397(9) -0.0029(7) 0.0011(7) -0.0039(6)
C46 0.0243(8) 0.0304(8) 0.0236(7) 0.0050(6) 0.0028(6) 0.0032(6)
C47 0.0333(9) 0.0506(11) 0.0255(8) 0.0085(7) 0.0014(7) 0.0050(8)
C48 0.0245(8) 0.0343(9) 0.0343(8) 0.0045(7) 0.0028(7) 0.0041(6)
C11A 0.041(2) 0.054(6) 0.030(4) 0.004(3) 0.012(3) 0.010(3)
C12A 0.056(3) 0.075(10) 0.0362(13) -0.003(4) -0.013(2) 0.002(4)
C11B 0.041(2) 0.054(6) 0.030(4) 0.004(3) 0.012(3) 0.010(3)
C12B 0.056(3) 0.075(10) 0.0362(13) -0.003(4) -0.013(2) 0.002(4)

loop_
_atom_type_symbol
_atom_type_description
_atom_type_scat_dispersion_real
_atom_type_scat_dispersion_imag
_atom_type_scat_source
C C 0.0181 0.0091 'International Tables Vol C Tables 4.2.6.8 and 6.1.1.4'
H H 0.0000 0.0000 'International Tables Vol C Tables 4.2.6.8 and 6.1.1.4'
P P 0.2955 0.4335 'International Tables Vol C Tables 4.2.6.8 and 6.1.1.4'

loop_
_exptl_crystal_face_index_h
_exptl_crystal_face_index_k
_exptl_crystal_face_index_l
_exptl_crystal_face_perp_dist
_exptl_oxdiff_crystal_face_indexfrac_h
_exptl_oxdiff_crystal_face_indexfrac_k
_exptl_oxdiff_crystal_face_indexfrac_l
_exptl_oxdiff_crystal_face_x
_exptl_oxdiff_crystal_face_y
_exptl_oxdiff_crystal_face_z
1 -1 -1 0.0351 0.9963 -0.9997 -1.0079 -0.0484 -0.1425 0.0515
1 2 -1 0.0346 1.0007 2.0027 -1.0010 0.1915 -0.0700 0.0695
1 -1 0 0.0659 0.9990 -1.0022 -0.0072 -0.0733 -0.0723 0.1005
2 2 1 0.0560 2.0067 1.9963 0.9954 0.1484 0.0224 0.2741
-1 -1 -3 0.0862 -1.0102 -0.9918 -2.9995 -0.0120 -0.1868 -0.2596
1 1 -1 0.0344 0.9992 1.0019 -1.0033 0.1115 -0.0942 0.0635
-1 -1 1 0.0544 -0.9992 -1.0019 1.0033 -0.1115 0.0942 -0.0635
-1 1 1 0.0351 -0.9963 0.9997 1.0079 0.0484 0.1425 -0.0515

loop_
_geom_angle_atom_site_label_1
_geom_angle_atom_site_label_2
_geom_angle_atom_site_label_3
_geom_angle
C1 P1 P2 109.90(5)
C1 P1 C13 105.14(6)
C13 P1 P2 103.90(4)
C25 P2 P1 110.45(5)
C37 P2 P1 102.69(4)
C37 P2 C25 105.16(6)
C2 C1 P1 130.79(11)
C2 C1 C6 118.34(13)
C6 C1 P1 110.60(11)
C1 C2 C7 126.68(13)
C3 C2 C1 118.71(14)
C3 C2 C7 114.62(13)
C2 C3 H3 118.8
C4 C3 C2 122.46(15)
C4 C3 H3 118.8
C3 C4 H4 120.4
C3 C4 C5 119.13(15)
C5 C4 H4 120.4
C4 C5 H5 119.2
C4 C5 C6 121.56(15)
C6 C5 H5 119.2
C1 C6 C10 123.50(13)
C5 C6 C1 119.80(14)
C5 C6 C10 116.69(14)
C2 C7 H7 107.7
C2 C7 C8 112.44(13)
C2 C7 C9 113.25(13)
C8 C7 H7 107.7
C8 C7 C9 107.84(12)
C9 C7 H7 107.7
C7 C8 H8A 109.5
C7 C8 H8B 109.5
C7 C8 H8C 109.5
H8A C8 H8B 109.5
H8A C8 H8C 109.5
H8B C8 H8C 109.5
C7 C9 H9A 109.5
C7 C9 H9B 109.5
C7 C9 H9C 109.5
H9A C9 H9B 109.5
H9A C9 H9C 109.5
H9B C9 H9C 109.5
C6 C10 H10 106.5
C6 C10 H10A 108.0
C6 C10 C12A 111.1(17)
C6 C10 C11B 112.2(8)
C11A C10 C6 111.7(8)
C11A C10 H10 106.5
C11A C10 C12A 114.1(16)
C12A C10 H10 106.5
C11B C10 H10A 108.0
C12B C10 C6 112.5(18)
C12B C10 H10A 108.0
C12B C10 C11B 107.9(17)
C14 C13 P1 114.43(11)
C18 C13 P1 125.89(11)
C18 C13 C14 118.80(13)
C13 C14 C19 124.21(13)
C15 C14 C13 119.12(14)
C15 C14 C19 116.67(13)
C14 C15 H15 119.2
C16 C15 C14 121.69(15)
C16 C15 H15 119.2
C15 C16 H16 120.4
C15 C16 C17 119.14(15)
C17 C16 H16 120.4
C16 C17 H17 119.1
C16 C17 C18 121.71(15)
C18 C17 H17 119.1
C13 C18 C22 124.29(13)
C17 C18 C13 119.32(14)
C17 C18 C22 116.37(13)
C14 C19 H19 107.7
C14 C19 C20 112.03(14)
C14 C19 C21 110.97(14)
C20 C19 H19 107.7
C21 C19 H19 107.7
C21 C19 C20 110.42(14)
C19 C20 H20A 109.5
C19 C20 H20B 109.5
C19 C20 H20C 109.5
H20A C20 H20B 109.5
H20A C20 H20C 109.5
H20B C20 H20C 109.5
C19 C21 H21A 109.5
C19 C21 H21B 109.5
C19 C21 H21C 109.5
H21A C21 H21B 109.5
H21A C21 H21C 109.5
H21B C21 H21C 109.5
C18 C22 H22 108.0
C18 C22 C23 111.44(12)
C18 C22 C24 111.53(12)
C23 C22 H22 108.0
C24 C22 H22 108.0
C24 C22 C23 109.81(13)
C22 C23 H23A 109.5
C22 C23 H23B 109.5
C22 C23 H23C 109.5
H23A C23 H23B 109.5
H23A C23 H23C 109.5
H23B C23 H23C 109.5
C22 C24 H24A 109.5
C22 C24 H24B 109.5
C22 C24 H24C 109.5
H24A C24 H24B 109.5
H24A C24 H24C 109.5
H24B C24 H24C 109.5
C26 C25 P2 130.67(11)
C26 C25 C30 118.79(13)
C30 C25 P2 110.33(11)
C25 C26 C31 126.88(13)
C27 C26 C25 118.52(14)
C27 C26 C31 114.59(13)
C26 C27 H27 118.8
C28 C27 C26 122.45(15)
C28 C27 H27 118.8
C27 C28 H28 120.3
C27 C28 C29 119.31(15)
C29 C28 H28 120.3
C28 C29 H29 119.4
C28 C29 C30 121.29(15)
C30 C29 H29 119.4
C25 C30 C34 124.10(13)
C29 C30 C25 119.62(14)
C29 C30 C34 116.25(13)
C26 C31 H31 107.9
C26 C31 C32 112.83(13)
C26 C31 C33 112.12(13)
C32 C31 H31 107.9
C32 C31 C33 108.03(13)
C33 C31 H31 107.9
C31 C32 H32A 109.5
C31 C32 H32B 109.5
C31 C32 H32C 109.5
H32A C32 H32B 109.5
H32A C32 H32C 109.5
H32B C32 H32C 109.5
C31 C33 H33A 109.5
C31 C33 H33B 109.5
C31 C33 H33C 109.5
H33A C33 H33B 109.5
H33A C33 H33C 109.5
H33B C33 H33C 109.5
C30 C34 H34 107.0
C30 C34 C35 111.14(14)
C30 C34 C36 112.39(13)
C35 C34 H34 107.0
C36 C34 H34 107.0
C36 C34 C35 111.90(14)
C34 C35 H35A 109.5
C34 C35 H35B 109.5
C34 C35 H35C 109.5
H35A C35 H35B 109.5
H35A C35 H35C 109.5
H35B C35 H35C 109.5
C34 C36 H36A 109.5
C34 C36 H36B 109.5
C34 C36 H36C 109.5
H36A C36 H36B 109.5
H36A C36 H36C 109.5
H36B C36 H36C 109.5
C38 C37 P2 114.51(10)
C42 C37 P2 125.74(11)
C42 C37 C38 118.91(13)
C37 C38 C43 123.89(13)
C39 C38 C37 119.15(14)
C39 C38 C43 116.95(13)
C38 C39 H39 119.2
C40 C39 C38 121.59(15)
C40 C39 H39 119.2
C39 C40 H40 120.4
C41 C40 C39 119.28(14)
C41 C40 H40 120.4
C40 C41 H41 119.1
C40 C41 C42 121.71(14)
C42 C41 H41 119.1
C37 C42 C46 124.00(13)
C41 C42 C37 119.19(14)
C41 C42 C46 116.81(13)
C38 C43 H43 108.0
C38 C43 C44 111.46(13)
C38 C43 C45 110.70(12)
C44 C43 H43 108.0
C45 C43 H43 108.0
C45 C43 C44 110.55(13)
C43 C44 H44A 109.5
C43 C44 H44B 109.5
C43 C44 H44C 109.5
H44A C44 H44B 109.5
H44A C44 H44C 109.5
H44B C44 H44C 109.5
C43 C45 H45A 109.5
C43 C45 H45B 109.5
C43 C45 H45C 109.5
H45A C45 H45B 109.5
H45A C45 H45C 109.5
H45B C45 H45C 109.5
C42 C46 H46 108.3
C42 C46 C47 111.61(13)
C42 C46 C48 110.86(13)
C47 C46 H46 108.3
C48 C46 H46 108.3
C48 C46 C47 109.46(13)
C46 C47 H47A 109.5
C46 C47 H47B 109.5
C46 C47 H47C 109.5
H47A C47 H47B 109.5
H47A C47 H47C 109.5
H47B C47 H47C 109.5
C46 C48 H48A 109.5
C46 C48 H48B 109.5
C46 C48 H48C 109.5
H48A C48 H48B 109.5
H48A C48 H48C 109.5
H48B C48 H48C 109.5
C10 C11A H11A 109.5
C10 C11A H11B 109.5
C10 C11A H11C 109.5
H11A C11A H11B 109.5
H11A C11A H11C 109.5
H11B C11A H11C 109.5
C10 C12A H12A 109.5
C10 C12A H12B 109.5
C10 C12A H12C 109.5
H12A C12A H12B 109.5
H12A C12A H12C 109.5
H12B C12A H12C 109.5
C10 C11B H11D 109.5
C10 C11B H11E 109.5
C10 C11B H11F 109.5
H11D C11B H11E 109.5
H11D C11B H11F 109.5
H11E C11B H11F 109.5
C10 C12B H12D 109.5
C10 C12B H12E 109.5
C10 C12B H12F 109.5
H12D C12B H12E 109.5
H12D C12B H12F 109.5
H12E C12B H12F 109.5

loop_
_geom_bond_atom_site_label_1
_geom_bond_atom_site_label_2
_geom_bond_distance
P1 P2 2.2250(5)
P1 C1 1.8752(15)
P1 C13 1.8762(15)
P2 C25 1.8810(14)
P2 C37 1.8683(14)
C1 C2 1.426(2)
C1 C6 1.427(2)
C2 C3 1.399(2)
C2 C7 1.530(2)
C3 H3 0.9500
C3 C4 1.374(2)
C4 H4 0.9500
C4 C5 1.378(2)
C5 H5 0.9500
C5 C6 1.392(2)
C6 C10 1.526(2)
C7 H7 1.0000
C7 C8 1.535(2)
C7 C9 1.536(2)
C8 H8A 0.9800
C8 H8B 0.9800
C8 H8C 0.9800
C9 H9A 0.9800
C9 H9B 0.9800
C9 H9C 0.9800
C10 H10 1.0000
C10 H10A 1.0000
C10 C11A 1.525(10)
C10 C12A 1.526(11)
C10 C11B 1.529(10)
C10 C12B 1.519(11)
C13 C14 1.422(2)
C13 C18 1.411(2)
C14 C15 1.396(2)
C14 C19 1.521(2)
C15 H15 0.9500
C15 C16 1.377(2)
C16 H16 0.9500
C16 C17 1.379(2)
C17 H17 0.9500
C17 C18 1.396(2)
C18 C22 1.520(2)
C19 H19 1.0000
C19 C20 1.532(2)
C19 C21 1.531(2)
C20 H20A 0.9800
C20 H20B 0.9800
C20 H20C 0.9800
C21 H21A 0.9800
C21 H21B 0.9800
C21 H21C 0.9800
C22 H22 1.0000
C22 C23 1.537(2)
C22 C24 1.535(2)
C23 H23A 0.9800
C23 H23B 0.9800
C23 H23C 0.9800
C24 H24A 0.9800
C24 H24B 0.9800
C24 H24C 0.9800
C25 C26 1.420(2)
C25 C30 1.425(2)
C26 C27 1.400(2)
C26 C31 1.531(2)
C27 H27 0.9500
C27 C28 1.374(2)
C28 H28 0.9500
C28 C29 1.377(2)
C29 H29 0.9500
C29 C30 1.396(2)
C30 C34 1.523(2)
C31 H31 1.0000
C31 C32 1.533(2)
C31 C33 1.540(2)
C32 H32A 0.9800
C32 H32B 0.9800
C32 H32C 0.9800
C33 H33A 0.9800
C33 H33B 0.9800
C33 H33C 0.9800
C34 H34 1.0000
C34 C35 1.527(2)
C34 C36 1.527(2)
C35 H35A 0.9800
C35 H35B 0.9800
C35 H35C 0.9800
C36 H36A 0.9800
C36 H36B 0.9800
C36 H36C 0.9800
C37 C38 1.420(2)
C37 C42 1.412(2)
C38 C39 1.394(2)
C38 C43 1.517(2)
C39 H39 0.9500
C39 C40 1.378(2)
C40 H40 0.9500
C40 C41 1.375(2)
C41 H41 0.9500
C41 C42 1.397(2)
C42 C46 1.515(2)
C43 H43 1.0000
C43 C44 1.534(2)
C43 C45 1.532(2)
C44 H44A 0.9800
C44 H44B 0.9800
C44 H44C 0.9800
C45 H45A 0.9800
C45 H45B 0.9800
C45 H45C 0.9800
C46 H46 1.0000
C46 C47 1.538(2)
C46 C48 1.535(2)
C47 H47A 0.9800
C47 H47B 0.9800
C47 H47C 0.9800
C48 H48A 0.9800
C48 H48B 0.9800
C48 H48C 0.9800
C11A H11A 0.9800
C11A H11B 0.9800
C11A H11C 0.9800
C12A H12A 0.9800
C12A H12B 0.9800
C12A H12C 0.9800
C11B H11D 0.9800
C11B H11E 0.9800
C11B H11F 0.9800
C12B H12D 0.9800
C12B H12E 0.9800
C12B H12F 0.9800

loop_
_geom_torsion_atom_site_label_1
_geom_torsion_atom_site_label_2
_geom_torsion_atom_site_label_3
_geom_torsion_atom_site_label_4
_geom_torsion
P1 P2 C25 C26 1.86(15)
P1 P2 C25 C30 -172.75(9)
P1 P2 C37 C38 107.25(10)
P1 P2 C37 C42 -83.44(12)
P1 C1 C2 C3 -174.12(12)
P1 C1 C2 C7 5.3(2)
P1 C1 C6 C5 174.52(12)
P1 C1 C6 C10 -6.01(18)
P1 C13 C14 C15 165.57(12)
P1 C13 C14 C19 -15.58(19)
P1 C13 C18 C17 -163.53(12)
P1 C13 C18 C22 17.8(2)
P2 P1 C1 C2 4.79(15)
P2 P1 C1 C6 -169.01(9)
P2 P1 C13 C14 106.27(10)
P2 P1 C13 C18 -84.68(12)
P2 C25 C26 C27 -173.51(12)
P2 C25 C26 C31 7.9(2)
P2 C25 C30 C29 175.80(12)
P2 C25 C30 C34 -6.41(18)
P2 C37 C38 C39 165.82(11)
P2 C37 C38 C43 -14.97(17)
P2 C37 C42 C41 -164.56(11)
P2 C37 C42 C46 15.2(2)
C1 P1 C13 C14 -138.26(11)
C1 P1 C13 C18 30.79(14)
C1 C2 C3 C4 1.1(2)
C1 C2 C7 C8 -114.69(16)
C1 C2 C7 C9 122.76(16)
C1 C6 C10 C11A -108.3(4)
C1 C6 C10 C12A 123.1(15)
C1 C6 C10 C11B -124.7(5)
C1 C6 C10 C12B 113.4(17)
C2 C1 C6 C5 -0.2(2)
C2 C1 C6 C10 179.32(13)
C2 C3 C4 C5 -0.6(2)
C3 C2 C7 C8 64.75(17)
C3 C2 C7 C9 -57.80(18)
C3 C4 C5 C6 -0.3(2)
C4 C5 C6 C1 0.7(2)
C4 C5 C6 C10 -178.82(15)
C5 C6 C10 C11A 71.2(5)
C5 C6 C10 C12A -57.4(15)
C5 C6 C10 C11B 54.8(5)
C5 C6 C10 C12B -67.1(17)
C6 C1 C2 C3 -0.7(2)
C6 C1 C2 C7 178.71(14)
C7 C2 C3 C4 -178.37(15)
C13 P1 C1 C2 -106.46(14)
C13 P1 C1 C6 79.73(11)
C13 C14 C15 C16 0.4(3)
C13 C14 C19 C20 115.47(17)
C13 C14 C19 C21 -120.61(16)
C13 C18 C22 C23 122.82(15)
C13 C18 C22 C24 -114.06(16)
C14 C13 C18 C17 5.1(2)
C14 C13 C18 C22 -173.55(13)
C14 C15 C16 C17 2.7(3)
C15 C14 C19 C20 -65.66(19)
C15 C14 C19 C21 58.26(19)
C15 C16 C17 C18 -1.9(3)
C16 C17 C18 C13 -2.0(2)
C16 C17 C18 C22 176.70(15)
C17 C18 C22 C23 -55.86(18)
C17 C18 C22 C24 67.26(18)
C18 C13 C14 C15 -4.3(2)
C18 C13 C14 C19 174.53(14)
C19 C14 C15 C16 -178.49(16)
C25 P2 C37 C38 -137.15(10)
C25 P2 C37 C42 32.16(13)
C25 C26 C27 C28 -1.1(2)
C25 C26 C31 C32 -116.09(16)
C25 C26 C31 C33 121.67(16)
C25 C30 C34 C35 -110.13(17)
C25 C30 C34 C36 123.59(16)
C26 C25 C30 C29 0.5(2)
C26 C25 C30 C34 178.25(13)
C26 C27 C28 C29 0.3(3)
C27 C26 C31 C32 65.29(18)
C27 C26 C31 C33 -56.96(18)
C27 C28 C29 C30 1.0(3)
C28 C29 C30 C25 -1.3(2)
C28 C29 C30 C34 -179.29(15)
C29 C30 C34 C35 67.73(18)
C29 C30 C34 C36 -58.55(19)
C30 C25 C26 C27 0.7(2)
C30 C25 C26 C31 -177.86(14)
C31 C26 C27 C28 177.63(15)
C37 P2 C25 C26 -108.26(14)
C37 P2 C25 C30 77.13(11)
C37 C38 C39 C40 1.1(2)
C37 C38 C43 C44 117.98(15)
C37 C38 C43 C45 -118.53(15)
C37 C42 C46 C47 124.65(15)
C37 C42 C46 C48 -113.04(15)
C38 C37 C42 C41 4.3(2)
C38 C37 C42 C46 -175.95(13)
C38 C39 C40 C41 2.0(2)
C39 C38 C43 C44 -62.80(17)
C39 C38 C43 C45 60.69(17)
C39 C40 C41 C42 -2.0(2)
C40 C41 C42 C37 -1.2(2)
C40 C41 C42 C46 179.03(14)
C41 C42 C46 C47 -55.62(18)
C41 C42 C46 C48 66.69(17)
C42 C37 C38 C39 -4.3(2)
C42 C37 C38 C43 174.93(13)
C43 C38 C39 C40 -178.14(14)
